data_4083163
loop_
_publ_author_name
'Hupf, Emanuel'
'Lork, Enno'
'Mebs, Stefan'
'Beckmann, Jens'

_publ_section_title
;
 Intramolecularly Coordinated
 (6-(Diphenylphosphino)acenaphth-5-yl)stannanes. Repulsion vs Attraction
 of P- and Sn-Containing Substituents in theperiPositions
;
_journal_issue 10
_journal_name_full Organometallics
_journal_page_first 2409
_journal_paper_doi 10.1021/om500133a
_journal_volume 33
_journal_year 2014
_chemical_formula_moiety 'C36 H28 F P Sn'
_chemical_formula_sum 'C36 H28 F P Sn'
_chemical_formula_weight 629.24
_chemical_name_systematic
;
 ?
;
_space_group_crystal_system orthorhombic
_space_group_IT_number 61
_space_group_name_Hall '-P 2bc 2ac'
_space_group_name_H-M_alt 'P c a b'
_symmetry_space_group_name_Hall '-P 2bc 2ac'
_symmetry_space_group_name_H-M 'P c a b'
_atom_sites_solution_hydrogens geom
_atom_sites_solution_primary direct
_audit_creation_date 2013-11-04
_audit_creation_method
;
Olex2 1.2
(compiled 2013.09.17 svn.r2790 for OlexSys, GUI svn.r4601)
;
_cell_angle_alpha 90
_cell_angle_beta 90
_cell_angle_gamma 90
_cell_formula_units_Z 8
_cell_length_a 10.904(2)
_cell_length_b 18.628(4)
_cell_length_c 28.006(6)
_cell_measurement_temperature 173
_cell_volume 5689(2)
_computing_molecular_graphics
;
O. V. Dolomanov, L. J. Bourhis, R. J. Gildea, J. A. K. Howard and H. Puschmann,
OLEX2: a complete structure solution, refinement and analysis program.
J. Appl. Cryst. (2009). 42, 339-341.
;
_computing_publication_material
;
O. V. Dolomanov, L. J. Bourhis, R. J. Gildea, J. A. K. Howard and H. Puschmann,
OLEX2: a complete structure solution, refinement and analysis program.
J. Appl. Cryst. (2009). 42, 339-341.
;
_computing_structure_refinement
;
SHELX, G.M. Sheldrick, Acta Cryst.
(2008). A64, 112-122
;
_computing_structure_solution
;
SHELX, G.M. Sheldrick, Acta Cryst.
(2008). A64, 112-122
;
_diffrn_ambient_temperature 173.0
_diffrn_detector_type imaging-plate
_diffrn_measured_fraction_theta_full 0.890
_diffrn_measured_fraction_theta_max 0.995
_diffrn_measurement_device 'Stoe IPDS'
_diffrn_measurement_device_type 'imaging-plate system'
_diffrn_measurement_method '\w scans'
_diffrn_radiation_monochromator graphite
_diffrn_radiation_type MoK\a
_diffrn_radiation_wavelength 0.71073
_diffrn_reflns_av_R_equivalents 0.2559
_diffrn_reflns_av_unetI/netI 0.1442
_diffrn_reflns_Laue_measured_fraction_full 0.890
_diffrn_reflns_Laue_measured_fraction_max 0.995
_diffrn_reflns_limit_h_max 12
_diffrn_reflns_limit_h_min -12
_diffrn_reflns_limit_k_max 22
_diffrn_reflns_limit_k_min -22
_diffrn_reflns_limit_l_max 33
_diffrn_reflns_limit_l_min -31
_diffrn_reflns_number 31578
_diffrn_reflns_point_group_measured_fraction_full 0.890
_diffrn_reflns_point_group_measured_fraction_max 0.995
_diffrn_reflns_theta_full 26.000
_diffrn_reflns_theta_max 24.996
_diffrn_reflns_theta_min 2.187
_diffrn_source 'fine-focus sealed tube'
_exptl_absorpt_coefficient_mu 0.985
_exptl_absorpt_correction_T_max 0.694
_exptl_absorpt_correction_T_min 0.232
_exptl_absorpt_correction_type refdelf
_exptl_absorpt_process_details 'Stuart & Walker, Acta Cryst A, 1983'
_exptl_crystal_colour colourless
_exptl_crystal_colour_primary colourless
_exptl_crystal_density_diffrn 1.469
_exptl_crystal_F_000 2544
_exptl_crystal_size_max 0.1
_exptl_crystal_size_mid 0.1
_exptl_crystal_size_min 0.05
_refine_diff_density_max 1.120
_refine_diff_density_min -0.724
_refine_diff_density_rms 0.099
_refine_ls_extinction_method none
_refine_ls_goodness_of_fit_ref 0.890
_refine_ls_hydrogen_treatment constr
_refine_ls_matrix_type full
_refine_ls_number_parameters 352
_refine_ls_number_reflns 4978
_refine_ls_number_restraints 0
_refine_ls_restrained_S_all 0.890
_refine_ls_R_factor_all 0.1632
_refine_ls_R_factor_gt 0.0762
_refine_ls_shift/su_max 0.001
_refine_ls_shift/su_mean 0.000
_refine_ls_structure_factor_coef Fsqd
_refine_ls_weighting_details 'w=1/[\s^2^(Fo^2^)+(0.0543P)^2^] where P=(Fo^2^+2Fc^2^)/3'
_refine_ls_weighting_scheme calc
_refine_ls_wR_factor_gt 0.1182
_refine_ls_wR_factor_ref 0.1511
_reflns_Friedel_coverage 0.000
_reflns_number_gt 2206
_reflns_number_total 4978
_reflns_threshold_expression 'I > 2\s(I)'
_cod_data_source_file om500133a_si_002.cif
_cod_data_source_block 8
_cod_depositor_comments 'Adding full bibliography for 4083156--4083163.cif.'
_cod_original_cell_volume 5688(2)
_cod_database_code 4083163
_shelx_space_group_comment
;
The symmetry employed for this shelxl refinement is uniquely defined
by the following loop, which should always be used as a source of
symmetry information in preference to the above space-group names.
They are only intended as comments.
;
_olex2_refinement_description
;
1. Fixed Uiso
 At 1.2 times of:
  All C(H) groups, All C(H,H) groups
2.a Secondary CH2 refined with riding coordinates:
 C1(H1A,H1B), C2(H2A,H2B)
2.b Aromatic/amide H refined with riding coordinates:
 C11(H11), C12(H12), C16(H16), C17(H17), C21(H21), C22(H22), C23(H23),
 C24(H24), C25(H25), C31(H31), C32(H32), C33(H33), C34(H34), C35(H35), C41(H41),
  C42(H42), C43(H43), C44(H44), C45(H45), C51(H51), C52(H52), C53(H53),
 C54(H54), C55(H55)
;

loop_
_space_group_symop_operation_xyz
'x, y, z'
'-x, -y+1/2, z+1/2'
'x+1/2, -y, -z+1/2'
'-x+1/2, y+1/2, -z'
'-x, -y, -z'
'x, y-1/2, -z-1/2'
'-x-1/2, y, z-1/2'
'x-1/2, -y-1/2, z'

loop_
_atom_site_label
_atom_site_type_symbol
_atom_site_fract_x
_atom_site_fract_y
_atom_site_fract_z
_atom_site_U_iso_or_equiv
_atom_site_adp_type
_atom_site_occupancy
_atom_site_site_symmetry_order
_atom_site_calc_flag
_atom_site_refinement_flags_posn
_atom_site_refinement_flags_adp
Sn1 Sn 0.73384(5) 0.41856(3) 0.58762(2) 0.0584(2) Uani 1 1 d . .
P2 P 0.9262(2) 0.47261(13) 0.65166(8) 0.0502(6) Uani 1 1 d . .
F1 F 0.5974(5) 0.4015(3) 0.5410(2) 0.0741(17) Uani 1 1 d . .
C1 C 0.6479(9) 0.7638(5) 0.5858(4) 0.070(3) Uani 1 1 d . .
H1A H 0.5648 0.7795 0.5956 0.084 Uiso 1 1 calc R U
H1B H 0.6690 0.7873 0.5552 0.084 Uiso 1 1 calc R U
C2 C 0.7423(10) 0.7829(5) 0.6244(4) 0.073(3) Uani 1 1 d . .
H2A H 0.7021 0.8061 0.6521 0.088 Uiso 1 1 calc R U
H2B H 0.8056 0.8158 0.6116 0.088 Uiso 1 1 calc R U
C10 C 0.7108(7) 0.5338(4) 0.5856(3) 0.050(2) Uani 1 1 d . .
C11 C 0.6201(8) 0.5605(5) 0.5561(3) 0.053(2) Uani 1 1 d . .
H11 H 0.5748 0.5275 0.5372 0.064 Uiso 1 1 calc R U
C12 C 0.5910(9) 0.6350(5) 0.5524(4) 0.059(3) Uani 1 1 d . .
H12 H 0.5300 0.6513 0.5308 0.070 Uiso 1 1 calc R U
C13 C 0.6532(8) 0.6825(5) 0.5810(3) 0.053(2) Uani 1 1 d . .
C14 C 0.7455(8) 0.6556(4) 0.6118(3) 0.0483(19) Uani 1 1 d . .
C15 C 0.7993(8) 0.7107(5) 0.6388(4) 0.057(2) Uani 1 1 d . .
C16 C 0.8904(9) 0.6940(5) 0.6709(4) 0.058(2) Uani 1 1 d . .
H16 H 0.9274 0.7302 0.6899 0.070 Uiso 1 1 calc R U
C17 C 0.9279(9) 0.6208(5) 0.6750(3) 0.058(2) Uani 1 1 d . .
H17 H 0.9920 0.6092 0.6967 0.070 Uiso 1 1 calc R U
C18 C 0.8745(8) 0.5656(4) 0.6485(3) 0.047(2) Uani 1 1 d . .
C19 C 0.7783(7) 0.5822(5) 0.6149(2) 0.0450(17) Uani 1 1 d . .
C20 C 0.9512(8) 0.4554(5) 0.7155(3) 0.052(2) Uani 1 1 d . .
C21 C 0.8493(10) 0.4559(6) 0.7449(4) 0.074(3) Uani 1 1 d . .
H21 H 0.7711 0.4660 0.7315 0.088 Uiso 1 1 calc R U
C22 C 0.8589(12) 0.4420(7) 0.7935(4) 0.091(4) Uani 1 1 d . .
H22 H 0.7882 0.4438 0.8133 0.110 Uiso 1 1 calc R U
C23 C 0.9709(11) 0.4256(7) 0.8128(4) 0.086(3) Uani 1 1 d . .
H23 H 0.9780 0.4162 0.8460 0.103 Uiso 1 1 calc R U
C24 C 1.0733(10) 0.4229(7) 0.7840(4) 0.083(3) Uani 1 1 d . .
H24 H 1.1508 0.4103 0.7970 0.099 Uiso 1 1 calc R U
C25 C 1.0621(9) 0.4388(6) 0.7353(3) 0.070(3) Uani 1 1 d . .
H25 H 1.1330 0.4380 0.7156 0.084 Uiso 1 1 calc R U
C30 C 1.0787(8) 0.4705(5) 0.6241(3) 0.050(2) Uani 1 1 d . .
C31 C 1.1383(9) 0.4053(5) 0.6228(4) 0.060(2) Uani 1 1 d . .
H31 H 1.1030 0.3650 0.6385 0.072 Uiso 1 1 calc R U
C32 C 1.2516(9) 0.3975(5) 0.5985(3) 0.068(3) Uani 1 1 d . .
H32 H 1.2927 0.3525 0.5978 0.081 Uiso 1 1 calc R U
C33 C 1.3011(8) 0.4572(6) 0.5758(4) 0.067(3) Uani 1 1 d . .
H33 H 1.3776 0.4533 0.5598 0.081 Uiso 1 1 calc R U
C34 C 1.2403(9) 0.5220(5) 0.5764(3) 0.058(2) Uani 1 1 d . .
H34 H 1.2744 0.5621 0.5601 0.070 Uiso 1 1 calc R U
C35 C 1.1288(8) 0.5296(5) 0.6006(3) 0.055(2) Uani 1 1 d . .
H35 H 1.0877 0.5745 0.6010 0.066 Uiso 1 1 calc R U
C40 C 0.6572(11) 0.3566(6) 0.6440(4) 0.073(3) Uani 1 1 d . .
C41 C 0.7262(13) 0.3076(7) 0.6707(5) 0.098(4) Uani 1 1 d . .
H41 H 0.8115 0.3024 0.6647 0.118 Uiso 1 1 calc R U
C42 C 0.6697(16) 0.2661(8) 0.7061(6) 0.108(4) Uani 1 1 d . .
H42 H 0.7184 0.2324 0.7232 0.130 Uiso 1 1 calc R U
C43 C 0.5560(17) 0.2711(8) 0.7167(5) 0.104(5) Uani 1 1 d . .
H43 H 0.5205 0.2420 0.7409 0.125 Uiso 1 1 calc R U
C44 C 0.4883(16) 0.3193(10) 0.6923(6) 0.129(6) Uani 1 1 d . .
H44 H 0.4031 0.3234 0.6989 0.155 Uiso 1 1 calc R U
C45 C 0.5428(13) 0.3650(9) 0.6562(5) 0.111(5) Uani 1 1 d . .
H45 H 0.4948 0.4013 0.6414 0.133 Uiso 1 1 calc R U
C50 C 0.8802(10) 0.3659(5) 0.5489(4) 0.064(3) Uani 1 1 d . .
C51 C 0.9093(12) 0.2964(6) 0.5574(4) 0.082(3) Uani 1 1 d . .
H51 H 0.8579 0.2689 0.5778 0.098 Uiso 1 1 calc R U
C52 C 1.0117(13) 0.2639(7) 0.5374(4) 0.091(4) Uani 1 1 d . .
H52 H 1.0305 0.2153 0.5447 0.109 Uiso 1 1 calc R U
C53 C 1.0858(12) 0.3024(7) 0.5070(5) 0.081(3) Uani 1 1 d . .
H53 H 1.1551 0.2800 0.4929 0.098 Uiso 1 1 calc R U
C54 C 1.0609(12) 0.3714(8) 0.4971(4) 0.090(4) Uani 1 1 d . .
H54 H 1.1123 0.3979 0.4762 0.108 Uiso 1 1 calc R U
C55 C 0.9539(10) 0.4050(6) 0.5190(4) 0.077(3) Uani 1 1 d . .
H55 H 0.9354 0.4539 0.5125 0.092 Uiso 1 1 calc R U

loop_
_atom_site_aniso_label
_atom_site_aniso_U_11
_atom_site_aniso_U_22
_atom_site_aniso_U_33
_atom_site_aniso_U_23
_atom_site_aniso_U_13
_atom_site_aniso_U_12
Sn1 0.0558(4) 0.0508(3) 0.0686(4) 0.0004(4) -0.0099(4) -0.0011(3)
P2 0.0477(14) 0.0504(13) 0.0526(15) 0.0032(11) -0.0022(11) 0.0017(11)
F1 0.068(4) 0.061(4) 0.093(4) 0.001(3) -0.018(3) -0.003(3)
C1 0.073(6) 0.047(5) 0.090(7) -0.006(6) -0.010(6) 0.003(4)
C2 0.075(7) 0.065(6) 0.079(7) -0.009(5) -0.015(6) 0.016(6)
C10 0.049(5) 0.053(5) 0.049(5) -0.006(4) 0.000(5) -0.008(4)
C11 0.044(5) 0.056(6) 0.060(6) -0.006(4) -0.007(4) -0.010(4)
C12 0.059(6) 0.056(6) 0.061(6) 0.014(5) -0.012(5) 0.012(5)
C13 0.057(5) 0.052(5) 0.051(6) -0.005(4) -0.002(5) 0.002(4)
C14 0.043(5) 0.048(4) 0.054(5) -0.002(4) 0.002(4) 0.008(4)
C15 0.064(6) 0.047(5) 0.060(6) 0.000(4) -0.001(5) 0.002(4)
C16 0.060(6) 0.051(5) 0.064(7) -0.009(5) -0.010(5) -0.009(5)
C17 0.054(6) 0.059(6) 0.061(7) -0.006(5) -0.011(5) 0.004(5)
C18 0.047(5) 0.050(5) 0.044(5) 0.000(4) -0.005(4) -0.014(4)
C19 0.041(4) 0.061(4) 0.034(4) -0.002(4) 0.004(3) -0.004(5)
C20 0.048(6) 0.050(5) 0.059(6) 0.006(4) 0.001(5) -0.006(4)
C21 0.063(6) 0.107(8) 0.051(7) 0.012(6) 0.002(5) 0.017(6)
C22 0.084(9) 0.124(11) 0.067(8) 0.020(7) 0.025(6) 0.013(7)
C23 0.089(8) 0.108(9) 0.060(7) 0.016(7) -0.019(6) -0.021(8)
C24 0.074(7) 0.120(10) 0.054(6) 0.030(7) -0.011(5) -0.021(8)
C25 0.051(6) 0.104(9) 0.055(6) 0.014(6) -0.003(5) -0.014(5)
C30 0.052(5) 0.056(5) 0.044(5) -0.008(4) -0.006(4) 0.000(4)
C31 0.059(6) 0.054(6) 0.068(6) 0.004(5) 0.000(5) 0.015(5)
C32 0.059(6) 0.080(6) 0.065(6) -0.017(4) -0.004(5) 0.022(5)
C33 0.047(6) 0.089(7) 0.066(7) -0.004(5) 0.002(4) -0.011(5)
C34 0.063(6) 0.068(5) 0.044(5) 0.003(4) 0.005(4) -0.008(5)
C35 0.052(5) 0.061(6) 0.052(6) 0.003(4) 0.003(4) 0.000(4)
C40 0.069(8) 0.068(7) 0.081(8) -0.006(6) -0.002(6) -0.003(6)
C41 0.102(10) 0.098(8) 0.094(9) 0.013(7) 0.028(8) 0.017(8)
C42 0.120(12) 0.097(10) 0.107(11) 0.012(8) 0.025(9) 0.007(9)
C43 0.127(14) 0.102(11) 0.084(10) 0.010(8) 0.039(9) -0.002(9)
C44 0.114(13) 0.169(17) 0.105(13) 0.003(12) 0.051(10) -0.015(13)
C45 0.089(10) 0.160(14) 0.083(10) 0.019(9) 0.012(8) 0.025(10)
C50 0.081(7) 0.055(6) 0.056(7) 0.007(5) -0.010(5) -0.011(5)
C51 0.103(9) 0.070(7) 0.072(8) 0.000(6) 0.000(7) 0.001(7)
C52 0.107(10) 0.093(10) 0.074(8) -0.020(7) -0.001(8) 0.015(8)
C53 0.088(9) 0.074(8) 0.082(9) -0.006(7) -0.010(7) 0.012(7)
C54 0.088(9) 0.115(11) 0.068(8) -0.007(7) 0.016(7) -0.006(8)
C55 0.083(8) 0.082(8) 0.065(7) -0.005(6) -0.014(6) 0.007(7)

loop_
_atom_type_symbol
_atom_type_description
_atom_type_scat_dispersion_real
_atom_type_scat_dispersion_imag
_atom_type_scat_source
C C 0.0033 0.0016 'International Tables Vol C Tables 4.2.6.8 and 6.1.1.4'
H H 0.0000 0.0000 'International Tables Vol C Tables 4.2.6.8 and 6.1.1.4'
F F 0.0171 0.0103 'International Tables Vol C Tables 4.2.6.8 and 6.1.1.4'
P P 0.1023 0.0942 'International Tables Vol C Tables 4.2.6.8 and 6.1.1.4'
Sn Sn -0.6537 1.4246 'International Tables Vol C Tables 4.2.6.8 and 6.1.1.4'

loop_
_geom_angle_atom_site_label_1
_geom_angle_atom_site_label_2
_geom_angle_atom_site_label_3
_geom_angle
F1 Sn1 P2 169.06(16)
F1 Sn1 C10 93.1(3)
F1 Sn1 C40 96.1(4)
F1 Sn1 C50 98.5(3)
C10 Sn1 P2 76.0(2)
C10 Sn1 C50 121.5(4)
C40 Sn1 P2 90.8(3)
C40 Sn1 C10 120.8(4)
C40 Sn1 C50 114.6(4)
C50 Sn1 P2 86.3(3)
C18 P2 Sn1 94.4(3)
C18 P2 C20 104.9(4)
C18 P2 C30 106.3(4)
C20 P2 Sn1 129.8(3)
C30 P2 Sn1 112.5(3)
C30 P2 C20 105.7(4)
C13 C1 C2 105.6(8)
C1 C2 C15 104.7(7)
C11 C10 Sn1 117.1(6)
C11 C10 C19 119.1(7)
C19 C10 Sn1 123.7(6)
C10 C11 C12 123.5(8)
C13 C12 C11 118.4(8)
C12 C13 C1 132.5(9)
C12 C13 C14 118.5(8)
C14 C13 C1 108.9(8)
C15 C14 C13 111.5(7)
C15 C14 C19 124.7(8)
C19 C14 C13 123.9(7)
C14 C15 C2 109.3(8)
C16 C15 C2 131.5(8)
C16 C15 C14 119.2(8)
C15 C16 C17 118.4(8)
C18 C17 C16 122.8(8)
C17 C18 P2 123.1(6)
C17 C18 C19 119.5(8)
C19 C18 P2 117.3(6)
C10 C19 C18 128.0(8)
C14 C19 C10 116.5(7)
C14 C19 C18 115.5(7)
C21 C20 P2 117.3(7)
C25 C20 P2 124.4(7)
C25 C20 C21 118.2(9)
C20 C21 C22 121.4(10)
C23 C22 C21 119.7(11)
C22 C23 C24 120.0(10)
C23 C24 C25 119.4(10)
C20 C25 C24 121.3(10)
C31 C30 P2 117.2(7)
C31 C30 C35 119.9(8)
C35 C30 P2 122.5(7)
C30 C31 C32 120.9(9)
C33 C32 C31 118.4(9)
C34 C33 C32 120.6(8)
C33 C34 C35 120.8(8)
C30 C35 C34 119.4(9)
C41 C40 Sn1 122.6(9)
C45 C40 Sn1 120.4(10)
C45 C40 C41 116.9(12)
C40 C41 C42 120.2(13)
C43 C42 C41 123.4(15)
C42 C43 C44 117.5(15)
C43 C44 C45 121.4(15)
C40 C45 C44 120.3(14)
C51 C50 Sn1 121.2(9)
C51 C50 C55 118.5(11)
C55 C50 Sn1 119.9(8)
C50 C51 C52 122.3(12)
C53 C52 C51 119.7(12)
C54 C53 C52 120.6(13)
C53 C54 C55 119.0(12)
C50 C55 C54 119.8(11)

loop_
_geom_bond_atom_site_label_1
_geom_bond_atom_site_label_2
_geom_bond_distance
Sn1 P2 2.937(3)
Sn1 F1 2.005(6)
Sn1 C10 2.161(8)
Sn1 C40 2.126(12)
Sn1 C50 2.165(11)
P2 C18 1.823(9)
P2 C20 1.837(10)
P2 C30 1.834(9)
C1 C2 1.534(14)
C1 C13 1.522(12)
C2 C15 1.535(12)
C10 C11 1.381(12)
C10 C19 1.424(11)
C11 C12 1.428(12)
C12 C13 1.372(12)
C13 C14 1.418(12)
C14 C15 1.404(12)
C14 C19 1.415(11)
C15 C16 1.375(13)
C16 C17 1.429(13)
C17 C18 1.394(12)
C18 C19 1.444(11)
C20 C21 1.381(13)
C20 C25 1.366(13)
C21 C22 1.391(15)
C22 C23 1.369(16)
C23 C24 1.379(16)
C24 C25 1.401(13)
C30 C31 1.379(12)
C30 C35 1.394(12)
C31 C32 1.417(13)
C32 C33 1.391(14)
C33 C34 1.378(13)
C34 C35 1.399(12)
C40 C41 1.400(16)
C40 C45 1.303(16)
C41 C42 1.402(18)
C42 C43 1.279(18)
C43 C44 1.35(2)
C44 C45 1.45(2)
C50 C51 1.355(14)
C50 C55 1.371(14)
C51 C52 1.388(17)
C52 C53 1.374(17)
C53 C54 1.342(16)
C54 C55 1.459(16)

loop_
_geom_torsion_atom_site_label_1
_geom_torsion_atom_site_label_2
_geom_torsion_atom_site_label_3
_geom_torsion_atom_site_label_4
_geom_torsion
Sn1 P2 C18 C17 176.3(7)
Sn1 P2 C18 C19 -7.2(6)
Sn1 P2 C20 C21 -42.6(9)
Sn1 P2 C20 C25 134.0(8)
Sn1 P2 C30 C31 -79.0(7)
Sn1 P2 C30 C35 94.1(7)
Sn1 C10 C11 C12 177.5(7)
Sn1 C10 C19 C14 -175.3(6)
Sn1 C10 C19 C18 2.8(12)
Sn1 C40 C41 C42 -177.4(10)
Sn1 C40 C45 C44 175.7(11)
Sn1 C50 C51 C52 -172.0(9)
Sn1 C50 C55 C54 173.0(8)
P2 C18 C19 C10 5.0(11)
P2 C18 C19 C14 -176.8(6)
P2 C20 C21 C22 178.6(10)
P2 C20 C25 C24 -176.8(9)
P2 C30 C31 C32 174.4(7)
P2 C30 C35 C34 -173.7(7)
C1 C2 C15 C14 0.2(11)
C1 C2 C15 C16 178.5(11)
C1 C13 C14 C15 2.7(11)
C1 C13 C14 C19 -177.4(8)
C2 C1 C13 C12 -179.9(11)
C2 C1 C13 C14 -2.5(12)
C2 C15 C16 C17 -177.2(10)
C10 C11 C12 C13 -2.4(15)
C11 C10 C19 C14 0.8(12)
C11 C10 C19 C18 178.9(8)
C11 C12 C13 C1 178.7(10)
C11 C12 C13 C14 1.5(14)
C12 C13 C14 C15 -179.5(9)
C12 C13 C14 C19 0.4(14)
C13 C1 C2 C15 1.3(12)
C13 C14 C15 C2 -1.8(11)
C13 C14 C15 C16 179.6(9)
C13 C14 C19 C10 -1.6(12)
C13 C14 C19 C18 -180.0(8)
C14 C15 C16 C17 0.9(14)
C15 C14 C19 C10 178.2(8)
C15 C14 C19 C18 -0.1(12)
C15 C16 C17 C18 -1.3(15)
C16 C17 C18 P2 177.3(8)
C16 C17 C18 C19 0.9(14)
C17 C18 C19 C10 -178.4(8)
C17 C18 C19 C14 -0.2(11)
C18 P2 C20 C21 66.3(9)
C18 P2 C20 C25 -117.1(9)
C18 P2 C30 C31 179.1(7)
C18 P2 C30 C35 -7.8(8)
C19 C10 C11 C12 1.2(14)
C19 C14 C15 C2 178.3(8)
C19 C14 C15 C16 -0.3(14)
C20 P2 C18 C17 43.1(9)
C20 P2 C18 C19 -140.5(6)
C20 P2 C30 C31 67.9(8)
C20 P2 C30 C35 -119.0(7)
C20 C21 C22 C23 -2(2)
C21 C20 C25 C24 -0.3(16)
C21 C22 C23 C24 0(2)
C22 C23 C24 C25 2(2)
C23 C24 C25 C20 -1.5(19)
C25 C20 C21 C22 1.8(17)
C30 P2 C18 C17 -68.7(8)
C30 P2 C18 C19 107.8(6)
C30 P2 C20 C21 178.4(8)
C30 P2 C20 C25 -5.0(10)
C30 C31 C32 C33 -0.2(13)
C31 C30 C35 C34 -0.7(13)
C31 C32 C33 C34 -1.0(14)
C32 C33 C34 C35 1.4(14)
C33 C34 C35 C30 -0.5(13)
C35 C30 C31 C32 1.1(14)
C40 C41 C42 C43 -1(2)
C41 C40 C45 C44 -7(2)
C41 C42 C43 C44 0(3)
C42 C43 C44 C45 -1(3)
C43 C44 C45 C40 5(3)
C45 C40 C41 C42 5.0(19)
C50 C51 C52 C53 -1.4(19)
C51 C50 C55 C54 0.1(16)
C51 C52 C53 C54 1.0(19)
C52 C53 C54 C55 -0.1(18)
C53 C54 C55 C50 -0.4(17)
C55 C50 C51 C52 0.8(17)
